data_1558336
loop_
_publ_author_name
'Dick, Benjamin L.'
'Patel, Ashay'
'Cohen, Seth M.'

_publ_section_title
;
 Effect of Heterocycle Content on Metal Binding Isostere Coordination
;
_journal_name_full 'Chemical Science'
_journal_paper_doi 10.1039/D0SC02717K
_journal_year 2020
_chemical_formula_moiety 'C39 H33 B N10 O2 Zn, 1.5(C H4 O)'
_chemical_formula_sum 'C40.5 H39 B N10 O3.5 Zn'
_chemical_formula_weight 797.99
_space_group_crystal_system monoclinic
_space_group_IT_number 14
_space_group_name_Hall '-P 2ybc'
_space_group_name_H-M_alt 'P 1 21/c 1'
_atom_sites_solution_hydrogens geom
_atom_sites_solution_primary dual
_audit_creation_date 2020-01-23
_audit_creation_method
;
Olex2 1.2
(compiled 2018.05.29 svn.r3508 for OlexSys, GUI svn.r5506)
;
_audit_update_record
;
2020-04-28 deposited with the CCDC.	2020-06-17 downloaded from the CCDC.
;
_cell_angle_alpha 90
_cell_angle_beta 110.7280(10)
_cell_angle_gamma 90
_cell_formula_units_Z 8
_cell_length_a 22.1038(7)
_cell_length_b 18.2437(6)
_cell_length_c 20.8443(7)
_cell_measurement_reflns_used 6917
_cell_measurement_temperature 100(2)
_cell_measurement_theta_max 23.80
_cell_measurement_theta_min 2.18
_cell_volume 7861.5(4)
_computing_cell_refinement 'SAINT v8.37A (Bruker, 2016)'
_computing_data_collection 'APEX3 v2016.1-0 (Bruker, 2016)'
_computing_data_reduction 'SAINT v8.37A (Bruker, 2016)'
_computing_molecular_graphics 'Olex2 (Dolomanov et al., 2009)'
_computing_publication_material 'Olex2 (Dolomanov et al., 2009)'
_computing_structure_refinement 'XL (Sheldrick, 2008)'
_computing_structure_solution 'ShelXT (Sheldrick, 2015)'
_diffrn_ambient_temperature 100.0
_diffrn_detector 'Bruker APEX-II CCD'
_diffrn_detector_area_resol_mean 8.258
_diffrn_detector_type 'CCD Area Detector'
_diffrn_measured_fraction_theta_full 0.993
_diffrn_measured_fraction_theta_max 0.990
_diffrn_measurement_device 'Kappa Four-Circle Diffractometer'
_diffrn_measurement_device_type 'Bruker APEX II Ultra'
_diffrn_measurement_method '\w and \f scans'
_diffrn_radiation_monochromator 'Double Bounce Multilayer Mirrors'
_diffrn_radiation_probe x-ray
_diffrn_radiation_type MoK\a
_diffrn_radiation_wavelength 0.71073
_diffrn_reflns_av_R_equivalents 0.0602
_diffrn_reflns_av_unetI/netI 0.0776
_diffrn_reflns_Laue_measured_fraction_full 0.993
_diffrn_reflns_Laue_measured_fraction_max 0.990
_diffrn_reflns_limit_h_max 26
_diffrn_reflns_limit_h_min -26
_diffrn_reflns_limit_k_max 15
_diffrn_reflns_limit_k_min -22
_diffrn_reflns_limit_l_max 19
_diffrn_reflns_limit_l_min -25
_diffrn_reflns_number 48259
_diffrn_reflns_point_group_measured_fraction_full 0.993
_diffrn_reflns_point_group_measured_fraction_max 0.990
_diffrn_reflns_theta_full 25.242
_diffrn_reflns_theta_max 25.697
_diffrn_reflns_theta_min 1.489
_diffrn_source 'Micro Focus Rotating Anode'
_diffrn_source_type 'Bruker TXS'
_diffrn_standards_number 0
_exptl_absorpt_coefficient_mu 0.678
_exptl_absorpt_correction_T_max 0.4903
_exptl_absorpt_correction_T_min 0.4228
_exptl_absorpt_correction_type multi-scan
_exptl_absorpt_process_details
'SADABS-2016/2 (Bruker,2016/2) was used for absorption correction. wR2(int) was 0.0545 before and 0.0483 after correction. The Ratio of minimum to maximum transmission is 0.8623. The \l/2 correction factor is Not present.'
_exptl_crystal_colour colourless
_exptl_crystal_colour_primary colourless
_exptl_crystal_density_diffrn 1.348
_exptl_crystal_description needle
_exptl_crystal_F_000 3320
_exptl_crystal_recrystallization_method 'Re-crystallisation from solvent: benzene/methanol/pentane'
_exptl_crystal_size_max 0.2
_exptl_crystal_size_mid 0.02
_exptl_crystal_size_min 0.01
_refine_diff_density_max 0.725
_refine_diff_density_min -0.507
_refine_diff_density_rms 0.070
_refine_ls_extinction_method none
_refine_ls_goodness_of_fit_ref 1.022
_refine_ls_hydrogen_treatment constr
_refine_ls_matrix_type full
_refine_ls_number_parameters 1021
_refine_ls_number_reflns 14806
_refine_ls_number_restraints 0
_refine_ls_restrained_S_all 1.022
_refine_ls_R_factor_all 0.0881
_refine_ls_R_factor_gt 0.0512
_refine_ls_shift/su_max 0.005
_refine_ls_shift/su_mean 0.000
_refine_ls_structure_factor_coef Fsqd
_refine_ls_weighting_details 'w=1/[\s^2^(Fo^2^)+(0.0427P)^2^+6.3429P] where P=(Fo^2^+2Fc^2^)/3'
_refine_ls_weighting_scheme calc
_refine_ls_wR_factor_gt 0.1021
_refine_ls_wR_factor_ref 0.1147
_reflns_Friedel_coverage 0.000
_reflns_number_gt 10328
_reflns_number_total 14806
_reflns_threshold_expression 'I > 2\s(I)'
_cod_data_source_file d0sc02717k2.cif
_cod_data_source_block Tp_MePh_Zn_1d
_cod_depositor_comments
;
The following automatic conversions were performed:

data item '_diffrn_radiation_probe' value 'X-ray' was changed to
'x-ray' in accordance with the
/home/data/users/saulius/crontab/automatic-downloads/rss-feeds/RSC/lib/dictionaries/cif_core.dic
dictionary named 'cif_core.dic' version 2.4.2 last updated on
2011-04-26.

Automatic conversion script
Id: cif_fix_values 7556 2019-12-06 15:28:31Z antanas 
;
_cod_original_formula_sum 'C40.50 H39 B N10 O3.50 Zn'
_cod_database_code 1558336
_shelx_shelxl_version_number 2014/7
_shelx_space_group_comment
;
The symmetry employed for this shelxl refinement is uniquely defined
by the following loop, which should always be used as a source of
symmetry information in preference to the above space-group names.
They are only intended as comments.
;
_shelx_estimated_absorpt_t_max 0.993
_shelx_estimated_absorpt_t_min 0.876
_olex2_refinement_description
;
1. Fixed Uiso
 At 1.2 times of:
  All B(H) groups, All C(H) groups, All N(H) groups
 At 1.5 times of:
  All C(H,H,H) groups, All O(H) groups
2.a Ternary CH refined with riding coordinates:
 B2(H2), B1(H1)
2.b Aromatic/amide H refined with riding coordinates:
 N17(H17A), N7(H7), C10(H10), C65(H65), C42(H42), C59(H59), C16(H16), C49(H49),
  C52(H52), C74(H74), C66(H66), C62(H62), C13(H13), C23(H23), C67(H67),
 C69(H69), C17(H17), C68(H68), C73(H73), C3(H3), C9(H9), C48(H48), C71(H71),
 C45(H45), C72(H72), C30(H30), C55(H55), C35(H35), C58(H58), C46(H46), C6(H6),
 C8(H8), C18(H18), C7(H7A), C26(H26), C47(H47), C57(H57), C56(H56), C34(H34),
 C20(H20), C27(H27), C32(H32), C29(H29), C28(H28), C33(H33), C19(H19)
2.c Idealised Me refined as rotating group:
 C60(H60A,H60B,H60C), C50(H50A,H50B,H50C), C21(H21A,H21B,H21C), C40(H40A,H40B,
 H40C), C11(H11A,H11B,H11C), C1(H1A,H1B,H1C), C80(H80A,H80B,H80C), C79(H79A,
 H79B,H79C), C81(H81A,H81B,H81C)
2.d Idealised tetrahedral OH refined as rotating group:
 O6(H6A), O5(H5), O7(H7B)
;
_olex2_submission_special_instructions 'No special instructions were received'

loop_
_space_group_symop_operation_xyz
'x, y, z'
'-x, y+1/2, -z+1/2'
'-x, -y, -z'
'x, -y-1/2, z-1/2'

loop_
_atom_site_label
_atom_site_type_symbol
_atom_site_fract_x
_atom_site_fract_y
_atom_site_fract_z
_atom_site_U_iso_or_equiv
_atom_site_adp_type
_atom_site_occupancy
_atom_site_site_symmetry_order
_atom_site_calc_flag
_atom_site_refinement_flags_posn
_atom_site_refinement_flags_adp
_atom_site_refinement_flags_occupancy
_atom_site_disorder_assembly
_atom_site_disorder_group
Zn1 Zn 0.03070(2) 0.74709(2) 0.81694(2) 0.01690(10) Uani 1 1 d . . . . .
Zn2 Zn 0.47741(2) 0.42300(2) 0.69453(2) 0.01635(10) Uani 1 1 d . . . . .
O6 O 0.41305(11) 0.71224(13) 0.87223(13) 0.0279(6) Uani 1 1 d . . . . .
H6A H 0.3965 0.6713 0.8745 0.042 Uiso 1 1 calc GR . . . .
O2 O 0.13057(11) 0.86768(12) 0.77187(13) 0.0279(6) Uani 1 1 d . . . . .
O3 O 0.33120(12) 0.39346(13) 0.77321(13) 0.0318(6) Uani 1 1 d . . . . .
N12 N 0.48181(12) 0.53465(14) 0.67290(13) 0.0158(6) Uani 1 1 d . . . . .
O1 O 0.19704(11) 0.77370(12) 0.77120(13) 0.0306(6) Uani 1 1 d . . . . .
N9 N 0.11136(12) 0.74732(13) 0.79848(13) 0.0163(6) Uani 1 1 d . . . . .
N4 N 0.00235(12) 0.69591(14) 0.88882(14) 0.0178(6) Uani 1 1 d . . . . .
O4 O 0.39394(12) 0.49557(13) 0.79208(13) 0.0314(6) Uani 1 1 d . . . . .
N2 N 0.00202(12) 0.84474(14) 0.84995(14) 0.0200(6) Uani 1 1 d . . . . .
N14 N 0.57336(12) 0.41716(14) 0.75261(13) 0.0164(6) Uani 1 1 d . . . . .
N11 N 0.54071(12) 0.55076(13) 0.66759(13) 0.0150(6) Uani 1 1 d . . . . .
N16 N 0.48378(12) 0.40535(14) 0.60054(13) 0.0154(6) Uani 1 1 d . . . . .
N19 N 0.40886(12) 0.39648(14) 0.72902(13) 0.0168(6) Uani 1 1 d . . . . .
N6 N -0.05332(12) 0.74067(14) 0.73614(14) 0.0184(6) Uani 1 1 d . . . . .
N3 N -0.05926(12) 0.71560(14) 0.88446(14) 0.0189(6) Uani 1 1 d . . . . .
N13 N 0.61205(12) 0.44322(13) 0.71863(13) 0.0147(6) Uani 1 1 d . . . . .
N15 N 0.53721(12) 0.43890(13) 0.59469(13) 0.0148(6) Uani 1 1 d . . . . .
N18 N 0.46385(12) 0.28017(14) 0.68804(13) 0.0168(6) Uani 1 1 d . . . . .
N17 N 0.47935(13) 0.21810(15) 0.66236(14) 0.0208(6) Uani 1 1 d . . . . .
H17A H 0.5157 0.2115 0.6548 0.025 Uiso 1 1 calc R . . . .
N1 N -0.06318(12) 0.84369(14) 0.84026(14) 0.0203(6) Uani 1 1 d . . . . .
N8 N 0.05723(13) 0.60938(15) 0.79531(14) 0.0224(6) Uani 1 1 d . . . . .
O5 O 0.36890(16) 0.57800(14) 0.88534(15) 0.0511(8) Uani 1 1 d . . . . .
H5 H 0.3767 0.5539 0.8548 0.077 Uiso 1 1 calc GR . . . .
N5 N -0.10634(12) 0.74016(14) 0.75631(14) 0.0186(6) Uani 1 1 d . . . . .
N7 N 0.04687(14) 0.53856(16) 0.80751(15) 0.0292(7) Uani 1 1 d . . . . .
H7 H 0.0094 0.5213 0.8066 0.035 Uiso 1 1 calc R . . . .
N20 N 0.33245(14) 0.32273(15) 0.74316(16) 0.0279(7) Uani 1 1 d . . . . .
N10 N 0.19563(14) 0.69541(16) 0.77896(16) 0.0310(8) Uani 1 1 d . . . . .
C64 C 0.39590(14) 0.32381(17) 0.52920(16) 0.0158(7) Uani 1 1 d . . . . .
C43 C 0.45373(15) 0.59946(17) 0.67611(16) 0.0159(7) Uani 1 1 d . . . . .
C24 C -0.07364(16) 0.71741(17) 0.67075(17) 0.0196(7) Uani 1 1 d . . . . .
C10 C 0.13730(17) 0.88801(19) 0.93023(18) 0.0263(8) Uani 1 1 d . . . . .
H10 H 0.1244 0.8431 0.9446 0.032 Uiso 1 1 calc R . . . .
C53 C 0.61299(16) 0.38391(17) 0.80970(16) 0.0192(7) Uani 1 1 d . . . . .
C60 C 0.59834(15) 0.44346(18) 0.51400(17) 0.0211(8) Uani 1 1 d . . . . .
H60A H 0.5984 0.4971 0.5126 0.032 Uiso 1 1 calc GR . . . .
H60B H 0.5926 0.4241 0.4684 0.032 Uiso 1 1 calc GR . . . .
H60C H 0.6396 0.4261 0.5470 0.032 Uiso 1 1 calc GR . . . .
C65 C 0.34480(15) 0.35234(18) 0.54513(17) 0.0221(8) Uani 1 1 d . . . . .
H65 H 0.3493 0.3989 0.5668 0.026 Uiso 1 1 calc R . . . .
C61 C 0.54421(14) 0.41759(16) 0.53533(16) 0.0150(7) Uani 1 1 d . . . . .
C44 C 0.38652(15) 0.60358(17) 0.67293(16) 0.0176(7) Uani 1 1 d . . . . .
C75 C 0.38183(15) 0.19822(17) 0.66729(16) 0.0176(7) Uani 1 1 d . . . . .
C63 C 0.45760(14) 0.36406(16) 0.54414(16) 0.0151(7) Uani 1 1 d . . . . .
C4 C 0.02180(16) 0.91470(17) 0.86494(17) 0.0208(7) Uani 1 1 d . . . . .
C5 C 0.09060(16) 0.93431(17) 0.88633(17) 0.0202(7) Uani 1 1 d . . . . .
C41 C 0.54981(15) 0.62427(17) 0.66983(15) 0.0157(7) Uani 1 1 d . . . . .
O7 O 0.06714(14) 0.97916(16) 0.68898(18) 0.0546(9) Uani 1 1 d . . . . .
H7B H 0.0869 0.9434 0.7125 0.082 Uiso 1 1 calc GR . . . .
C42 C 0.49572(15) 0.65668(17) 0.67493(16) 0.0163(7) Uani 1 1 d . . . . .
H42 H 0.4882 0.7077 0.6772 0.020 Uiso 1 1 calc R . . . .
C70 C 0.43166(16) 0.16672(17) 0.64947(16) 0.0203(7) Uani 1 1 d . . . . .
C59 C 0.53427(17) 0.38225(19) 0.87064(17) 0.0257(8) Uani 1 1 d . . . . .
H59 H 0.5111 0.4210 0.8420 0.031 Uiso 1 1 calc R . . . .
C25 C -0.02941(17) 0.71323(18) 0.63150(17) 0.0247(8) Uani 1 1 d . . . . .
C14 C 0.02588(16) 0.65052(17) 0.94266(17) 0.0200(7) Uani 1 1 d . . . . .
C77 C 0.37965(15) 0.32907(17) 0.71978(16) 0.0173(7) Uani 1 1 d . . . . .
C16 C 0.14348(15) 0.66240(19) 0.96102(17) 0.0234(8) Uani 1 1 d . . . . .
H16 H 0.1363 0.7114 0.9447 0.028 Uiso 1 1 calc R . . . .
C49 C 0.34134(16) 0.55144(18) 0.63611(17) 0.0215(8) Uani 1 1 d . . . . .
H49 H 0.3547 0.5128 0.6136 0.026 Uiso 1 1 calc R . . . .
C38 C 0.14408(15) 0.68524(17) 0.79385(17) 0.0186(7) Uani 1 1 d . . . . .
C52 C 0.67651(16) 0.38773(17) 0.81169(18) 0.0223(8) Uani 1 1 d . . . . .
H52 H 0.7138 0.3680 0.8460 0.027 Uiso 1 1 calc R . . . .
C74 C 0.32489(16) 0.15800(18) 0.65840(17) 0.0225(8) Uani 1 1 d . . . . .
H74 H 0.2903 0.1786 0.6694 0.027 Uiso 1 1 calc R . . . .
C51 C 0.67457(15) 0.42583(17) 0.75402(17) 0.0190(7) Uani 1 1 d . . . . .
C66 C 0.28714(16) 0.3138(2) 0.52981(18) 0.0258(8) Uani 1 1 d . . . . .
H66 H 0.2527 0.3339 0.5415 0.031 Uiso 1 1 calc R . . . .
C62 C 0.49484(15) 0.36995(17) 0.50273(16) 0.0167(7) Uani 1 1 d . . . . .
H62 H 0.4875 0.3458 0.4603 0.020 Uiso 1 1 calc R . . . .
C15 C 0.09204(16) 0.62083(18) 0.96436(17) 0.0220(8) Uani 1 1 d . . . . .
C13 C -0.02078(16) 0.64022(18) 0.97267(18) 0.0255(8) Uani 1 1 d . . . . .
H13 H -0.0171 0.6100 1.0110 0.031 Uiso 1 1 calc R . . . .
C54 C 0.58901(16) 0.35418(18) 0.86188(17) 0.0219(8) Uani 1 1 d . . . . .
C50 C 0.72862(16) 0.4464(2) 0.72989(19) 0.0287(9) Uani 1 1 d . . . . .
H50A H 0.7198 0.4267 0.6837 0.043 Uiso 1 1 calc GR . . . .
H50B H 0.7693 0.4260 0.7613 0.043 Uiso 1 1 calc GR . . . .
H50C H 0.7320 0.4999 0.7289 0.043 Uiso 1 1 calc GR . . . .
C37 C 0.11928(15) 0.61334(17) 0.80182(16) 0.0192(7) Uani 1 1 d . . . . .
C23 C -0.13939(16) 0.70157(17) 0.64896(18) 0.0229(8) Uani 1 1 d . . . . .
H23 H -0.1658 0.6842 0.6050 0.027 Uiso 1 1 calc R . . . .
C12 C -0.07294(16) 0.68235(18) 0.93603(17) 0.0227(8) Uani 1 1 d . . . . .
C39 C 0.14337(16) 0.80267(19) 0.78073(17) 0.0222(8) Uani 1 1 d . . . . .
C67 C 0.27973(16) 0.2467(2) 0.49768(18) 0.0278(8) Uani 1 1 d . . . . .
H67 H 0.2403 0.2204 0.4872 0.033 Uiso 1 1 calc R . . . .
C22 C -0.15886(16) 0.71610(18) 0.70384(18) 0.0226(8) Uani 1 1 d . . . . .
C69 C 0.38751(16) 0.25595(18) 0.49585(17) 0.0223(8) Uani 1 1 d . . . . .
H69 H 0.4215 0.2359 0.4834 0.027 Uiso 1 1 calc R . . . .
C17 C 0.20537(17) 0.6330(2) 0.98136(18) 0.0324(9) Uani 1 1 d . . . . .
H17 H 0.2401 0.6618 0.9784 0.039 Uiso 1 1 calc R . . . .
C76 C 0.40535(15) 0.26942(17) 0.69151(16) 0.0171(7) Uani 1 1 d . . . . .
C68 C 0.32985(16) 0.21789(19) 0.48083(18) 0.0262(8) Uani 1 1 d . . . . .
H68 H 0.3248 0.1715 0.4588 0.031 Uiso 1 1 calc R . . . .
C73 C 0.32130(18) 0.08812(18) 0.63328(18) 0.0291(9) Uani 1 1 d . . . . .
H73 H 0.2836 0.0597 0.6270 0.035 Uiso 1 1 calc R . . . .
C3 C -0.03085(16) 0.95822(18) 0.86322(17) 0.0232(8) Uani 1 1 d . . . . .
H3 H -0.0306 1.0096 0.8708 0.028 Uiso 1 1 calc R . . . .
C21 C -0.22443(16) 0.7091(2) 0.7085(2) 0.0330(9) Uani 1 1 d . . . . .
H21A H -0.2236 0.6711 0.7420 0.050 Uiso 1 1 calc GR . . . .
H21B H -0.2558 0.6956 0.6635 0.050 Uiso 1 1 calc GR . . . .
H21C H -0.2370 0.7560 0.7231 0.050 Uiso 1 1 calc GR . . . .
C9 C 0.20219(18) 0.9067(2) 0.9532(2) 0.0352(10) Uani 1 1 d . . . . .
H9 H 0.2336 0.8751 0.9834 0.042 Uiso 1 1 calc R . . . .
C2 C -0.08300(16) 0.91204(18) 0.84842(18) 0.0234(8) Uani 1 1 d . . . . .
C48 C 0.27749(16) 0.55487(19) 0.63170(18) 0.0264(8) Uani 1 1 d . . . . .
H48 H 0.2476 0.5186 0.6068 0.032 Uiso 1 1 calc R . . . .
C71 C 0.42799(17) 0.09545(19) 0.62387(17) 0.0269(8) Uani 1 1 d . . . . .
H71 H 0.4621 0.0746 0.6122 0.032 Uiso 1 1 calc R . . . .
C45 C 0.36477(16) 0.66153(18) 0.70309(18) 0.0241(8) Uani 1 1 d . . . . .
H45 H 0.3941 0.6989 0.7268 0.029 Uiso 1 1 calc R . . . .
C72 C 0.37251(18) 0.05734(19) 0.61652(19) 0.0323(9) Uani 1 1 d . . . . .
H72 H 0.3683 0.0085 0.5996 0.039 Uiso 1 1 calc R . . . .
C40 C 0.61020(15) 0.65769(18) 0.66587(17) 0.0206(8) Uani 1 1 d . . . . .
H40A H 0.6476 0.6408 0.7048 0.031 Uiso 1 1 calc GR . . . .
H40B H 0.6072 0.7112 0.6673 0.031 Uiso 1 1 calc GR . . . .
H40C H 0.6154 0.6429 0.6229 0.031 Uiso 1 1 calc GR . . . .
C30 C 0.02197(16) 0.76238(19) 0.64421(17) 0.0258(8) Uani 1 1 d . . . . .
H30 H 0.0277 0.8005 0.6769 0.031 Uiso 1 1 calc R . . . .
C55 C 0.62379(18) 0.29889(19) 0.90610(18) 0.0302(9) Uani 1 1 d . . . . .
H55 H 0.6619 0.2797 0.9013 0.036 Uiso 1 1 calc R . . . .
C78 C 0.38056(17) 0.43503(19) 0.76582(18) 0.0249(8) Uani 1 1 d . . . . .
C35 C 0.21340(19) 0.51695(19) 0.83131(19) 0.0328(9) Uani 1 1 d . . . . .
H35 H 0.2470 0.5480 0.8289 0.039 Uiso 1 1 calc R . . . .
C58 C 0.51288(19) 0.3543(2) 0.92079(19) 0.0339(9) Uani 1 1 d . . . . .
H58 H 0.4744 0.3728 0.9254 0.041 Uiso 1 1 calc R . . . .
C46 C 0.30093(17) 0.6646(2) 0.6985(2) 0.0326(9) Uani 1 1 d . . . . .
H46 H 0.2868 0.7039 0.7197 0.039 Uiso 1 1 calc R . . . .
C6 C 0.11035(17) 0.99965(18) 0.8656(2) 0.0290(9) Uani 1 1 d . . . . .
H6 H 0.0792 1.0320 0.8360 0.035 Uiso 1 1 calc R . . . .
C8 C 0.22084(19) 0.9718(2) 0.9316(2) 0.0413(11) Uani 1 1 d . . . . .
H8 H 0.2653 0.9850 0.9471 0.050 Uiso 1 1 calc R . . . .
C18 C 0.2167(2) 0.5618(2) 1.0060(2) 0.0407(10) Uani 1 1 d . . . . .
H18 H 0.2590 0.5415 1.0195 0.049 Uiso 1 1 calc R . . . .
C36 C 0.15040(16) 0.54386(18) 0.81781(17) 0.0229(8) Uani 1 1 d . . . . .
C11 C -0.13574(17) 0.6940(2) 0.9476(2) 0.0352(10) Uani 1 1 d . . . . .
H11A H -0.1413 0.7463 0.9547 0.053 Uiso 1 1 calc GR . . . .
H11B H -0.1351 0.6664 0.9881 0.053 Uiso 1 1 calc GR . . . .
H11C H -0.1717 0.6768 0.9074 0.053 Uiso 1 1 calc GR . . . .
C7 C 0.17550(18) 1.0175(2) 0.8880(2) 0.0389(10) Uani 1 1 d . . . . .
H7A H 0.1889 1.0618 0.8731 0.047 Uiso 1 1 calc R . . . .
C26 C -0.0391(2) 0.6596(2) 0.58092(19) 0.0346(9) Uani 1 1 d . . . . .
H26 H -0.0745 0.6267 0.5709 0.041 Uiso 1 1 calc R . . . .
C47 C 0.25736(17) 0.6112(2) 0.6636(2) 0.0342(10) Uani 1 1 d . . . . .
H47 H 0.2138 0.6133 0.6616 0.041 Uiso 1 1 calc R . . . .
C1 C -0.15099(16) 0.9289(2) 0.8429(2) 0.0343(9) Uani 1 1 d . . . . .
H1A H -0.1811 0.9104 0.7991 0.052 Uiso 1 1 calc GR . . . .
H1B H -0.1563 0.9820 0.8453 0.052 Uiso 1 1 calc GR . . . .
H1C H -0.1601 0.9052 0.8807 0.052 Uiso 1 1 calc GR . . . .
C57 C 0.5477(2) 0.2995(2) 0.9642(2) 0.0387(10) Uani 1 1 d . . . . .
H57 H 0.5335 0.2808 0.9990 0.046 Uiso 1 1 calc R . . . .
C31 C 0.10129(18) 0.49714(19) 0.82140(18) 0.0276(8) Uani 1 1 d . . . . .
C80 C 0.36467(18) 0.7670(2) 0.8563(2) 0.0353(9) Uani 1 1 d . . . . .
H80A H 0.3627 0.7923 0.8142 0.053 Uiso 1 1 calc GR . . . .
H80B H 0.3751 0.8023 0.8941 0.053 Uiso 1 1 calc GR . . . .
H80C H 0.3227 0.7442 0.8497 0.053 Uiso 1 1 calc GR . . . .
C56 C 0.6030(2) 0.2720(2) 0.95667(19) 0.0372(10) Uani 1 1 d . . . . .
H56 H 0.6269 0.2344 0.9865 0.045 Uiso 1 1 calc R . . . .
C34 C 0.2243(2) 0.4444(2) 0.8480(2) 0.0435(11) Uani 1 1 d . . . . .
H34 H 0.2663 0.4249 0.8567 0.052 Uiso 1 1 calc R . . . .
C20 C 0.1043(2) 0.5495(2) 0.9900(2) 0.0403(10) Uani 1 1 d . . . . .
H20 H 0.0699 0.5204 0.9935 0.048 Uiso 1 1 calc R . . . .
C27 C 0.0036(2) 0.6546(2) 0.5453(2) 0.0453(12) Uani 1 1 d . . . . .
H27 H -0.0031 0.6187 0.5105 0.054 Uiso 1 1 calc R . . . .
B2 B 0.58167(17) 0.4885(2) 0.65285(19) 0.0164(8) Uani 1 1 d . . . . .
H2 H 0.6165 0.5100 0.6385 0.020 Uiso 1 1 calc R . . . .
C32 C 0.1133(2) 0.4224(2) 0.8387(2) 0.0414(10) Uani 1 1 d . . . . .
H32 H 0.0801 0.3904 0.8407 0.050 Uiso 1 1 calc R . . . .
B1 B -0.09926(18) 0.7697(2) 0.8287(2) 0.0217(9) Uani 1 1 d . . . . .
H1 H -0.1430 0.7765 0.8319 0.026 Uiso 1 1 calc R . . . .
C29 C 0.06456(19) 0.7557(2) 0.6093(2) 0.0375(10) Uani 1 1 d . . . . .
H29 H 0.1001 0.7884 0.6192 0.045 Uiso 1 1 calc R . . . .
C28 C 0.0559(2) 0.7020(3) 0.5605(2) 0.0493(12) Uani 1 1 d . . . . .
H28 H 0.0856 0.6975 0.5371 0.059 Uiso 1 1 calc R . . . .
C33 C 0.1758(2) 0.3984(2) 0.8525(2) 0.0463(12) Uani 1 1 d . . . . .
H33 H 0.1860 0.3488 0.8656 0.056 Uiso 1 1 calc R . . . .
C19 C 0.1664(2) 0.5209(2) 1.0105(2) 0.0487(12) Uani 1 1 d . . . . .
H19 H 0.1741 0.4723 1.0279 0.058 Uiso 1 1 calc R . . . .
C79 C 0.3844(3) 0.5347(2) 0.9462(2) 0.0602(14) Uani 1 1 d . . . . .
H79A H 0.3561 0.4917 0.9370 0.090 Uiso 1 1 calc GR . . . .
H79B H 0.3783 0.5640 0.9828 0.090 Uiso 1 1 calc GR . . . .
H79C H 0.4296 0.5187 0.9605 0.090 Uiso 1 1 calc GR . . . .
C81 C 0.1101(2) 1.0280(3) 0.6828(3) 0.100(2) Uani 1 1 d . . . . .
H81A H 0.1298 1.0092 0.6507 0.151 Uiso 1 1 calc GR . . . .
H81B H 0.1438 1.0362 0.7277 0.151 Uiso 1 1 calc GR . . . .
H81C H 0.0881 1.0744 0.6654 0.151 Uiso 1 1 calc GR . . . .

loop_
_atom_site_aniso_label
_atom_site_aniso_U_11
_atom_site_aniso_U_22
_atom_site_aniso_U_33
_atom_site_aniso_U_23
_atom_site_aniso_U_13
_atom_site_aniso_U_12
Zn1 0.01255(19) 0.0198(2) 0.0200(2) 0.00057(17) 0.00778(16) 0.00184(16)
Zn2 0.0152(2) 0.0208(2) 0.0144(2) 0.00005(16) 0.00681(16) -0.00420(17)
O6 0.0314(14) 0.0248(13) 0.0310(15) 0.0016(12) 0.0152(12) -0.0025(12)
O2 0.0335(15) 0.0184(13) 0.0374(16) 0.0048(11) 0.0197(13) 0.0022(11)
O3 0.0378(15) 0.0265(14) 0.0452(17) 0.0055(12) 0.0322(14) 0.0016(12)
N12 0.0133(14) 0.0209(15) 0.0155(15) 0.0009(12) 0.0079(12) -0.0022(12)
O1 0.0299(14) 0.0254(13) 0.0490(17) 0.0078(12) 0.0294(13) 0.0020(11)
N9 0.0142(13) 0.0142(14) 0.0224(16) 0.0019(12) 0.0089(12) 0.0025(12)
N4 0.0151(14) 0.0177(14) 0.0220(16) -0.0025(12) 0.0082(13) -0.0011(12)
O4 0.0480(17) 0.0244(14) 0.0313(15) -0.0049(12) 0.0255(13) -0.0009(12)
N2 0.0136(14) 0.0218(16) 0.0260(17) -0.0015(13) 0.0088(13) 0.0022(12)
N14 0.0157(14) 0.0192(14) 0.0112(14) -0.0004(11) 0.0010(12) -0.0052(12)
N11 0.0143(14) 0.0162(14) 0.0158(15) 0.0004(11) 0.0072(12) -0.0032(11)
N16 0.0133(13) 0.0174(14) 0.0169(15) 0.0005(11) 0.0068(12) -0.0035(11)
N19 0.0189(14) 0.0195(15) 0.0151(15) 0.0018(11) 0.0097(12) -0.0008(12)
N6 0.0130(14) 0.0209(15) 0.0229(16) 0.0013(12) 0.0082(12) 0.0048(12)
N3 0.0147(14) 0.0233(15) 0.0209(16) -0.0037(12) 0.0091(13) -0.0013(12)
N13 0.0120(14) 0.0176(14) 0.0132(15) -0.0004(11) 0.0028(12) -0.0028(11)
N15 0.0140(14) 0.0164(14) 0.0152(15) 0.0015(11) 0.0064(12) -0.0010(11)
N18 0.0160(14) 0.0191(14) 0.0129(15) 0.0003(12) 0.0022(12) -0.0026(12)
N17 0.0179(15) 0.0248(16) 0.0210(16) 0.0003(13) 0.0085(13) -0.0002(13)
N1 0.0154(14) 0.0204(15) 0.0267(17) -0.0034(13) 0.0094(13) 0.0015(12)
N8 0.0245(16) 0.0224(16) 0.0218(17) -0.0014(13) 0.0102(14) -0.0027(13)
O5 0.088(2) 0.0312(16) 0.051(2) -0.0114(14) 0.0448(19) -0.0116(16)
N5 0.0132(14) 0.0184(15) 0.0252(16) -0.0007(12) 0.0080(13) 0.0027(12)
N7 0.0304(18) 0.0292(17) 0.0274(18) -0.0041(14) 0.0095(15) -0.0128(15)
N20 0.0298(17) 0.0209(16) 0.039(2) 0.0060(14) 0.0201(16) 0.0001(14)
N10 0.0277(17) 0.0267(17) 0.047(2) 0.0053(15) 0.0228(16) 0.0059(14)
C64 0.0138(16) 0.0214(17) 0.0096(17) 0.0035(13) 0.0010(14) -0.0016(14)
C43 0.0176(17) 0.0204(17) 0.0104(17) -0.0007(13) 0.0060(14) -0.0003(14)
C24 0.0211(18) 0.0170(17) 0.020(2) 0.0034(14) 0.0070(16) 0.0087(15)
C10 0.029(2) 0.0228(19) 0.029(2) -0.0031(16) 0.0128(18) -0.0010(17)
C53 0.0238(19) 0.0175(17) 0.0135(18) -0.0028(14) 0.0032(15) -0.0018(15)
C60 0.0196(18) 0.0269(19) 0.0188(19) -0.0003(15) 0.0091(15) -0.0004(15)
C65 0.0216(18) 0.0250(19) 0.0168(19) -0.0042(15) 0.0033(15) -0.0046(16)
C61 0.0148(16) 0.0177(17) 0.0130(17) 0.0020(14) 0.0056(14) 0.0039(14)
C44 0.0191(17) 0.0208(17) 0.0151(18) 0.0036(14) 0.0087(15) -0.0004(15)
C75 0.0172(17) 0.0185(17) 0.0135(18) 0.0044(14) 0.0010(14) -0.0020(14)
C63 0.0146(17) 0.0149(16) 0.0138(18) 0.0025(13) 0.0024(14) 0.0020(14)
C4 0.0227(18) 0.0193(18) 0.021(2) -0.0033(15) 0.0090(16) -0.0006(15)
C5 0.0219(18) 0.0156(17) 0.024(2) -0.0049(14) 0.0096(16) -0.0002(15)
C41 0.0160(17) 0.0210(18) 0.0091(17) -0.0011(13) 0.0032(14) -0.0056(14)
O7 0.0448(18) 0.0439(19) 0.079(2) 0.0245(17) 0.0269(18) 0.0251(15)
C42 0.0183(17) 0.0158(17) 0.0147(18) -0.0058(13) 0.0056(15) -0.0027(14)
C70 0.0212(18) 0.0202(18) 0.0152(19) 0.0042(14) 0.0010(15) -0.0003(15)
C59 0.030(2) 0.029(2) 0.017(2) -0.0001(16) 0.0066(17) -0.0086(17)
C25 0.031(2) 0.0234(19) 0.020(2) 0.0081(15) 0.0083(17) 0.0135(17)
C14 0.0223(18) 0.0173(17) 0.0183(19) -0.0025(14) 0.0045(16) -0.0051(15)
C77 0.0144(17) 0.0186(17) 0.0181(19) 0.0094(14) 0.0047(15) -0.0013(14)
C16 0.0201(19) 0.0263(19) 0.021(2) 0.0025(15) 0.0045(16) 0.0026(16)
C49 0.0228(18) 0.0212(18) 0.023(2) -0.0008(15) 0.0117(16) -0.0004(15)
C38 0.0166(17) 0.0218(18) 0.0210(19) 0.0003(14) 0.0111(15) 0.0037(15)
C52 0.0212(18) 0.0184(18) 0.023(2) 0.0022(15) 0.0029(16) 0.0021(15)
C74 0.0181(18) 0.0244(19) 0.0201(19) 0.0057(15) 0.0006(15) -0.0020(15)
C51 0.0169(17) 0.0153(17) 0.0212(19) -0.0039(14) 0.0022(15) -0.0005(14)
C66 0.0147(18) 0.037(2) 0.025(2) 0.0015(17) 0.0064(16) -0.0035(16)
C62 0.0174(17) 0.0186(17) 0.0131(18) 0.0012(14) 0.0044(14) 0.0037(14)
C15 0.0247(19) 0.0209(18) 0.0170(19) -0.0047(14) 0.0031(16) -0.0009(16)
C13 0.029(2) 0.0248(19) 0.023(2) 0.0028(16) 0.0093(17) -0.0087(17)
C54 0.0252(19) 0.0193(18) 0.0155(19) -0.0014(14) 0.0001(16) -0.0079(15)
C50 0.0164(18) 0.038(2) 0.031(2) 0.0010(17) 0.0072(17) 0.0022(16)
C37 0.0212(18) 0.0206(18) 0.0156(19) -0.0027(14) 0.0064(15) 0.0030(15)
C23 0.0246(19) 0.0158(17) 0.024(2) -0.0033(15) 0.0032(16) 0.0020(15)
C12 0.0248(19) 0.0258(19) 0.021(2) -0.0076(15) 0.0126(17) -0.0116(16)
C39 0.0205(18) 0.029(2) 0.021(2) -0.0014(16) 0.0117(16) 0.0022(16)
C67 0.0221(19) 0.032(2) 0.024(2) 0.0056(17) 0.0015(16) -0.0127(17)
C22 0.0175(18) 0.0164(17) 0.030(2) 0.0030(15) 0.0032(16) 0.0061(15)
C69 0.0229(18) 0.0220(18) 0.0217(19) -0.0036(15) 0.0073(15) -0.0035(16)
C17 0.025(2) 0.046(2) 0.024(2) -0.0028(18) 0.0069(18) -0.0013(19)
C76 0.0152(17) 0.0176(17) 0.0154(18) 0.0063(13) 0.0018(14) -0.0022(14)
C68 0.027(2) 0.0211(19) 0.025(2) -0.0005(15) 0.0015(17) -0.0060(16)
C73 0.031(2) 0.0204(19) 0.027(2) 0.0034(16) -0.0003(17) -0.0103(17)
C3 0.0225(19) 0.0168(18) 0.029(2) -0.0036(15) 0.0071(16) 0.0036(16)
C21 0.0145(18) 0.043(2) 0.039(2) -0.0092(19) 0.0053(17) -0.0022(17)
C9 0.025(2) 0.034(2) 0.043(3) -0.0059(19) 0.0072(19) 0.0052(18)
C2 0.0204(18) 0.0250(19) 0.025(2) -0.0007(16) 0.0081(16) 0.0085(16)
C48 0.0205(19) 0.029(2) 0.032(2) -0.0082(16) 0.0127(17) -0.0117(16)
C71 0.031(2) 0.026(2) 0.021(2) 0.0015(15) 0.0049(17) 0.0016(17)
C45 0.0235(19) 0.0257(19) 0.028(2) -0.0110(16) 0.0148(17) -0.0068(16)
C72 0.042(2) 0.0180(19) 0.028(2) -0.0012(16) 0.0023(19) -0.0011(18)
C40 0.0191(18) 0.0230(18) 0.0208(19) -0.0025(15) 0.0083(15) -0.0050(15)
C30 0.030(2) 0.031(2) 0.0171(19) 0.0066(16) 0.0089(16) 0.0073(17)
C55 0.033(2) 0.024(2) 0.025(2) 0.0038(16) -0.0008(18) -0.0080(17)
C78 0.030(2) 0.026(2) 0.023(2) 0.0076(16) 0.0145(17) 0.0021(17)
C35 0.043(2) 0.023(2) 0.039(2) -0.0018(17) 0.021(2) 0.0108(18)
C58 0.037(2) 0.043(2) 0.023(2) -0.0016(18) 0.0121(19) -0.0156(19)
C46 0.024(2) 0.040(2) 0.039(2) -0.0155(19) 0.0167(19) -0.0002(18)
C6 0.030(2) 0.0159(18) 0.044(3) -0.0023(17) 0.0179(19) 0.0010(16)
C8 0.025(2) 0.034(2) 0.066(3) -0.019(2) 0.017(2) -0.0071(19)
C18 0.033(2) 0.044(3) 0.034(2) 0.000(2) -0.0016(19) 0.020(2)
C36 0.029(2) 0.0176(18) 0.023(2) -0.0036(15) 0.0107(17) 0.0037(16)
C11 0.029(2) 0.047(2) 0.037(2) -0.0001(19) 0.0208(19) -0.0062(19)
C7 0.032(2) 0.020(2) 0.071(3) -0.004(2) 0.027(2) -0.0032(18)
C26 0.051(3) 0.031(2) 0.023(2) 0.0043(17) 0.013(2) 0.0132(19)
C47 0.0196(19) 0.048(2) 0.041(2) -0.010(2) 0.0178(19) -0.0047(18)
C1 0.025(2) 0.029(2) 0.050(3) -0.0072(19) 0.0146(19) 0.0071(17)
C57 0.052(3) 0.039(2) 0.022(2) 0.0045(18) 0.011(2) -0.022(2)
C31 0.038(2) 0.0220(19) 0.022(2) -0.0070(16) 0.0098(18) -0.0012(18)
C80 0.038(2) 0.030(2) 0.032(2) -0.0030(17) 0.0045(19) 0.0057(19)
C56 0.045(3) 0.032(2) 0.023(2) 0.0106(17) -0.0017(19) -0.0129(19)
C34 0.052(3) 0.031(2) 0.051(3) 0.001(2) 0.022(2) 0.016(2)
C20 0.040(2) 0.029(2) 0.043(3) 0.0076(19) 0.004(2) -0.001(2)
C27 0.077(3) 0.039(2) 0.027(2) 0.0066(19) 0.027(2) 0.025(2)
B2 0.0139(19) 0.020(2) 0.017(2) -0.0001(16) 0.0081(17) -0.0022(16)
C32 0.062(3) 0.021(2) 0.040(3) -0.0082(18) 0.017(2) -0.015(2)
B1 0.0130(19) 0.022(2) 0.033(2) -0.0069(17) 0.0124(18) -0.0013(16)
C29 0.037(2) 0.050(3) 0.030(2) 0.018(2) 0.0166(19) 0.012(2)
C28 0.062(3) 0.061(3) 0.041(3) 0.021(2) 0.038(3) 0.028(3)
C33 0.075(3) 0.019(2) 0.047(3) 0.0015(19) 0.025(3) 0.018(2)
C19 0.050(3) 0.029(2) 0.049(3) 0.011(2) -0.004(2) 0.010(2)
C79 0.093(4) 0.048(3) 0.037(3) -0.006(2) 0.019(3) -0.020(3)
C81 0.050(3) 0.109(5) 0.141(6) 0.094(5) 0.032(4) 0.034(3)

loop_
_atom_type_symbol
_atom_type_description
_atom_type_scat_dispersion_real
_atom_type_scat_dispersion_imag
_atom_type_scat_source
C C 0.0033 0.0016 'International Tables Vol C Tables 4.2.6.8 and 6.1.1.4'
H H 0.0000 0.0000 'International Tables Vol C Tables 4.2.6.8 and 6.1.1.4'
B B 0.0013 0.0007 'International Tables Vol C Tables 4.2.6.8 and 6.1.1.4'
N N 0.0061 0.0033 'International Tables Vol C Tables 4.2.6.8 and 6.1.1.4'
O O 0.0106 0.0060 'International Tables Vol C Tables 4.2.6.8 and 6.1.1.4'
Zn Zn 0.2839 1.4301 'International Tables Vol C Tables 4.2.6.8 and 6.1.1.4'

loop_
_geom_angle_atom_site_label_1
_geom_angle_atom_site_label_2
_geom_angle_atom_site_label_3
_geom_angle
_geom_angle_site_symmetry_1
_geom_angle_site_symmetry_3
_geom_angle_publ_flag
N9 Zn1 N4 133.16(11) . . ?
N9 Zn1 N2 117.91(10) . . ?
N9 Zn1 N6 118.01(10) . . ?
N9 Zn1 N8 72.33(9) . . ?
N4 Zn1 N2 86.59(10) . . ?
N4 Zn1 N8 80.54(9) . . ?
N2 Zn1 N8 167.12(9) . . ?
N6 Zn1 N4 98.90(10) . . ?
N6 Zn1 N2 91.57(10) . . ?
N6 Zn1 N8 89.81(9) . . ?
N12 Zn2 N18 165.53(9) . . ?
N14 Zn2 N12 93.49(10) . . ?
N14 Zn2 N16 98.70(10) . . ?
N14 Zn2 N18 93.13(9) . . ?
N16 Zn2 N12 85.56(10) . . ?
N16 Zn2 N18 80.73(9) . . ?
N19 Zn2 N12 114.89(10) . . ?
N19 Zn2 N14 123.21(10) . . ?
N19 Zn2 N16 129.84(11) . . ?
N19 Zn2 N18 71.54(9) . . ?
C80 O6 H6A 109.5 . . ?
C78 O3 N20 107.8(2) . . ?
N11 N12 Zn2 109.99(18) . . ?
C43 N12 Zn2 141.68(19) . . ?
C43 N12 N11 106.4(2) . . ?
C39 O1 N10 108.1(2) . . ?
C38 N9 Zn1 123.8(2) . . ?
C39 N9 Zn1 131.0(2) . . ?
C39 N9 C38 104.9(2) . . ?
N3 N4 Zn1 112.61(19) . . ?
C14 N4 Zn1 140.0(2) . . ?
C14 N4 N3 107.3(2) . . ?
N1 N2 Zn1 111.25(19) . . ?
C4 N2 Zn1 140.6(2) . . ?
C4 N2 N1 106.4(2) . . ?
N13 N14 Zn2 112.47(18) . . ?
C53 N14 Zn2 139.7(2) . . ?
C53 N14 N13 106.4(2) . . ?
N12 N11 B2 119.7(2) . . ?
C41 N11 N12 110.0(2) . . ?
C41 N11 B2 130.0(2) . . ?
N15 N16 Zn2 111.65(19) . . ?
C63 N16 Zn2 140.8(2) . . ?
C63 N16 N15 106.9(2) . . ?
C77 N19 Zn2 124.0(2) . . ?
C78 N19 Zn2 131.1(2) . . ?
C78 N19 C77 104.9(2) . . ?
N5 N6 Zn1 112.09(19) . . ?
C24 N6 Zn1 137.9(2) . . ?
C24 N6 N5 107.0(3) . . ?
N4 N3 B1 120.4(2) . . ?
C12 N3 N4 108.8(3) . . ?
C12 N3 B1 130.8(3) . . ?
N14 N13 B2 119.4(2) . . ?
C51 N13 N14 109.8(2) . . ?
C51 N13 B2 130.7(3) . . ?
N16 N15 B2 121.1(2) . . ?
C61 N15 N16 109.4(2) . . ?
C61 N15 B2 129.3(2) . . ?
N17 N18 Zn2 144.63(18) . . ?
C76 N18 Zn2 103.79(19) . . ?
C76 N18 N17 106.6(2) . . ?
N18 N17 H17A 124.2 . . ?
N18 N17 C70 111.6(2) . . ?
C70 N17 H17A 124.2 . . ?
N2 N1 B1 119.3(2) . . ?
C2 N1 N2 109.6(3) . . ?
C2 N1 B1 130.8(3) . . ?
N7 N8 Zn1 144.1(2) . . ?
C37 N8 Zn1 102.3(2) . . ?
C37 N8 N7 105.6(3) . . ?
C79 O5 H5 109.5 . . ?
N6 N5 B1 119.3(3) . . ?
C22 N5 N6 109.5(3) . . ?
C22 N5 B1 131.1(3) . . ?
N8 N7 H7 124.0 . . ?
N8 N7 C31 112.0(3) . . ?
C31 N7 H7 124.0 . . ?
C77 N20 O3 103.0(2) . . ?
C38 N10 O1 103.0(2) . . ?
C65 C64 C63 122.1(3) . . ?
C65 C64 C69 118.4(3) . . ?
C69 C64 C63 119.6(3) . . ?
N12 C43 C44 121.3(3) . . ?
N12 C43 C42 109.4(3) . . ?
C42 C43 C44 128.9(3) . . ?
N6 C24 C25 121.8(3) . . ?
N6 C24 C23 109.4(3) . . ?
C23 C24 C25 128.8(3) . . ?
C5 C10 H10 119.6 . . ?
C9 C10 H10 119.6 . . ?
C9 C10 C5 120.9(3) . . ?
N14 C53 C52 109.7(3) . . ?
N14 C53 C54 121.8(3) . . ?
C52 C53 C54 128.3(3) . . ?
H60A C60 H60B 109.5 . . ?
H60A C60 H60C 109.5 . . ?
H60B C60 H60C 109.5 . . ?
C61 C60 H60A 109.5 . . ?
C61 C60 H60B 109.5 . . ?
C61 C60 H60C 109.5 . . ?
C64 C65 H65 119.5 . . ?
C64 C65 C66 120.9(3) . . ?
C66 C65 H65 119.5 . . ?
N15 C61 C60 122.9(3) . . ?
N15 C61 C62 107.8(3) . . ?
C62 C61 C60 129.3(3) . . ?
C49 C44 C43 120.4(3) . . ?
C49 C44 C45 118.0(3) . . ?
C45 C44 C43 121.5(3) . . ?
C70 C75 C74 119.9(3) . . ?
C70 C75 C76 104.2(3) . . ?
C74 C75 C76 135.9(3) . . ?
N16 C63 C64 122.8(3) . . ?
N16 C63 C62 109.5(3) . . ?
C62 C63 C64 127.6(3) . . ?
N2 C4 C5 121.1(3) . . ?
N2 C4 C3 109.4(3) . . ?
C3 C4 C5 129.2(3) . . ?
C10 C5 C4 119.8(3) . . ?
C6 C5 C10 118.8(3) . . ?
C6 C5 C4 121.3(3) . . ?
N11 C41 C42 107.9(3) . . ?
N11 C41 C40 121.8(3) . . ?
C42 C41 C40 130.4(3) . . ?
C81 O7 H7B 109.5 . . ?
C43 C42 H42 126.8 . . ?
C41 C42 C43 106.3(3) . . ?
C41 C42 H42 126.8 . . ?
N17 C70 C75 106.9(3) . . ?
N17 C70 C71 130.6(3) . . ?
C71 C70 C75 122.5(3) . . ?
C54 C59 H59 119.7 . . ?
C54 C59 C58 120.7(3) . . ?
C58 C59 H59 119.7 . . ?
C30 C25 C24 120.9(3) . . ?
C26 C25 C24 119.9(3) . . ?
C26 C25 C30 119.3(3) . . ?
N4 C14 C15 122.2(3) . . ?
N4 C14 C13 109.2(3) . . ?
C13 C14 C15 128.6(3) . . ?
N19 C77 C76 119.9(3) . . ?
N20 C77 N19 115.3(3) . . ?
N20 C77 C76 124.6(3) . . ?
C15 C16 H16 119.7 . . ?
C17 C16 H16 119.7 . . ?
C17 C16 C15 120.6(3) . . ?
C44 C49 H49 119.3 . . ?
C48 C49 C44 121.4(3) . . ?
C48 C49 H49 119.3 . . ?
N9 C38 C37 120.6(3) . . ?
N10 C38 N9 115.5(3) . . ?
N10 C38 C37 123.8(3) . . ?
C53 C52 H52 126.9 . . ?
C51 C52 C53 106.3(3) . . ?
C51 C52 H52 126.9 . . ?
C75 C74 H74 121.2 . . ?
C73 C74 C75 117.5(3) . . ?
C73 C74 H74 121.2 . . ?
N13 C51 C52 107.7(3) . . ?
N13 C51 C50 122.7(3) . . ?
C52 C51 C50 129.6(3) . . ?
C65 C66 H66 119.9 . . ?
C67 C66 C65 120.2(3) . . ?
C67 C66 H66 119.9 . . ?
C61 C62 C63 106.4(3) . . ?
C61 C62 H62 126.8 . . ?
C63 C62 H62 126.8 . . ?
C16 C15 C14 121.7(3) . . ?
C16 C15 C20 118.5(3) . . ?
C20 C15 C14 119.8(3) . . ?
C14 C13 H13 126.8 . . ?
C12 C13 C14 106.5(3) . . ?
C12 C13 H13 126.8 . . ?
C59 C54 C53 121.4(3) . . ?
C59 C54 C55 118.8(3) . . ?
C55 C54 C53 119.7(3) . . ?
C51 C50 H50A 109.5 . . ?
C51 C50 H50B 109.5 . . ?
C51 C50 H50C 109.5 . . ?
H50A C50 H50B 109.5 . . ?
H50A C50 H50C 109.5 . . ?
H50B C50 H50C 109.5 . . ?
N8 C37 C38 117.0(3) . . ?
N8 C37 C36 111.7(3) . . ?
C36 C37 C38 131.2(3) . . ?
C24 C23 H23 126.7 . . ?
C22 C23 C24 106.6(3) . . ?
C22 C23 H23 126.7 . . ?
N3 C12 C13 108.2(3) . . ?
N3 C12 C11 122.6(3) . . ?
C13 C12 C11 129.2(3) . . ?
O2 C39 O1 121.2(3) . . ?
O2 C39 N9 130.5(3) . . ?
N9 C39 O1 108.2(3) . . ?
C66 C67 H67 120.2 . . ?
C66 C67 C68 119.7(3) . . ?
C68 C67 H67 120.2 . . ?
N5 C22 C23 107.5(3) . . ?
N5 C22 C21 123.3(3) . . ?
C23 C22 C21 129.2(3) . . ?
C64 C69 H69 119.8 . . ?
C68 C69 C64 120.3(3) . . ?
C68 C69 H69 119.8 . . ?
C16 C17 H17 119.9 . . ?
C18 C17 C16 120.2(3) . . ?
C18 C17 H17 119.9 . . ?
N18 C76 C75 110.7(3) . . ?
N18 C76 C77 116.1(3) . . ?
C75 C76 C77 133.2(3) . . ?
C67 C68 C69 120.6(3) . . ?
C67 C68 H68 119.7 . . ?
C69 C68 H68 119.7 . . ?
C74 C73 H73 119.3 . . ?
C74 C73 C72 121.4(3) . . ?
C72 C73 H73 119.3 . . ?
C4 C3 H3 126.8 . . ?
C2 C3 C4 106.4(3) . . ?
C2 C3 H3 126.8 . . ?
C22 C21 H21A 109.5 . . ?
C22 C21 H21B 109.5 . . ?
C22 C21 H21C 109.5 . . ?
H21A C21 H21B 109.5 . . ?
H21A C21 H21C 109.5 . . ?
H21B C21 H21C 109.5 . . ?
C10 C9 H9 120.3 . . ?
C8 C9 C10 119.4(4) . . ?
C8 C9 H9 120.3 . . ?
N1 C2 C3 108.1(3) . . ?
N1 C2 C1 122.7(3) . . ?
C3 C2 C1 129.2(3) . . ?
C49 C48 H48 120.1 . . ?
C47 C48 C49 119.8(3) . . ?
C47 C48 H48 120.1 . . ?
C70 C71 H71 121.8 . . ?
C72 C71 C70 116.3(3) . . ?
C72 C71 H71 121.8 . . ?
C44 C45 H45 119.8 . . ?
C46 C45 C44 120.3(3) . . ?
C46 C45 H45 119.8 . . ?
C73 C72 H72 118.9 . . ?
C71 C72 C73 122.3(3) . . ?
C71 C72 H72 118.9 . . ?
C41 C40 H40A 109.5 . . ?
C41 C40 H40B 109.5 . . ?
C41 C40 H40C 109.5 . . ?
H40A C40 H40B 109.5 . . ?
H40A C40 H40C 109.5 . . ?
H40B C40 H40C 109.5 . . ?
C25 C30 H30 119.9 . . ?
C29 C30 C25 120.1(3) . . ?
C29 C30 H30 119.9 . . ?
C54 C55 H55 119.8 . . ?
C56 C55 C54 120.4(4) . . ?
C56 C55 H55 119.8 . . ?
O4 C78 O3 121.5(3) . . ?
O4 C78 N19 129.8(3) . . ?
N19 C78 O3 108.7(3) . . ?
C36 C35 H35 121.3 . . ?
C34 C35 H35 121.3 . . ?
C34 C35 C36 117.5(4) . . ?
C59 C58 H58 120.1 . . ?
C57 C58 C59 119.9(4) . . ?
C57 C58 H58 120.1 . . ?
C45 C46 H46 119.6 . . ?
C47 C46 C45 120.8(3) . . ?
C47 C46 H46 119.6 . . ?
C5 C6 H6 120.0 . . ?
C7 C6 C5 120.0(3) . . ?
C7 C6 H6 120.0 . . ?
C9 C8 H8 119.8 . . ?
C7 C8 C9 120.3(4) . . ?
C7 C8 H8 119.8 . . ?
C17 C18 H18 120.3 . . ?
C19 C18 C17 119.4(4) . . ?
C19 C18 H18 120.3 . . ?
C35 C36 C37 135.9(3) . . ?
C31 C36 C37 103.6(3) . . ?
C31 C36 C35 120.4(3) . . ?
C12 C11 H11A 109.5 . . ?
C12 C11 H11B 109.5 . . ?
C12 C11 H11C 109.5 . . ?
H11A C11 H11B 109.5 . . ?
H11A C11 H11C 109.5 . . ?
H11B C11 H11C 109.5 . . ?
C6 C7 H7A 119.7 . . ?
C8 C7 C6 120.6(4) . . ?
C8 C7 H7A 119.7 . . ?
C25 C26 H26 120.1 . . ?
C27 C26 C25 119.7(4) . . ?
C27 C26 H26 120.1 . . ?
C48 C47 H47 120.2 . . ?
C46 C47 C48 119.7(3) . . ?
C46 C47 H47 120.2 . . ?
C2 C1 H1A 109.5 . . ?
C2 C1 H1B 109.5 . . ?
C2 C1 H1C 109.5 . . ?
H1A C1 H1B 109.5 . . ?
H1A C1 H1C 109.5 . . ?
H1B C1 H1C 109.5 . . ?
C58 C57 H57 120.1 . . ?
C58 C57 C56 119.9(3) . . ?
C56 C57 H57 120.1 . . ?
N7 C31 C36 107.1(3) . . ?
N7 C31 C32 131.5(3) . . ?
C36 C31 C32 121.4(3) . . ?
O6 C80 H80A 109.5 . . ?
O6 C80 H80B 109.5 . . ?
O6 C80 H80C 109.5 . . ?
H80A C80 H80B 109.5 . . ?
H80A C80 H80C 109.5 . . ?
H80B C80 H80C 109.5 . . ?
C55 C56 C57 120.3(4) . . ?
C55 C56 H56 119.8 . . ?
C57 C56 H56 119.8 . . ?
C35 C34 H34 119.0 . . ?
C35 C34 C33 122.0(4) . . ?
C33 C34 H34 119.0 . . ?
C15 C20 H20 119.9 . . ?
C19 C20 C15 120.3(4) . . ?
C19 C20 H20 119.9 . . ?
C26 C27 H27 119.9 . . ?
C28 C27 C26 120.2(4) . . ?
C28 C27 H27 119.9 . . ?
N11 B2 N15 109.2(3) . . ?
N11 B2 H2 109.7 . . ?
N13 B2 N11 108.6(2) . . ?
N13 B2 N15 109.8(3) . . ?
N13 B2 H2 109.7 . . ?
N15 B2 H2 109.7 . . ?
C31 C32 H32 121.8 . . ?
C33 C32 C31 116.4(4) . . ?
C33 C32 H32 121.8 . . ?
N3 B1 N1 108.4(3) . . ?
N3 B1 N5 110.1(3) . . ?
N3 B1 H1 109.8 . . ?
N1 B1 N5 108.8(3) . . ?
N1 B1 H1 109.8 . . ?
N5 B1 H1 109.8 . . ?
C30 C29 H29 119.7 . . ?
C28 C29 C30 120.6(4) . . ?
C28 C29 H29 119.7 . . ?
C27 C28 H28 120.0 . . ?
C29 C28 C27 119.9(4) . . ?
C29 C28 H28 120.0 . . ?
C34 C33 H33 118.9 . . ?
C32 C33 C34 122.3(4) . . ?
C32 C33 H33 118.9 . . ?
C18 C19 C20 120.9(4) . . ?
C18 C19 H19 119.5 . . ?
C20 C19 H19 119.5 . . ?
O5 C79 H79A 109.5 . . ?
O5 C79 H79B 109.5 . . ?
O5 C79 H79C 109.5 . . ?
H79A C79 H79B 109.5 . . ?
H79A C79 H79C 109.5 . . ?
H79B C79 H79C 109.5 . . ?
O7 C81 H81A 109.5 . . ?
O7 C81 H81B 109.5 . . ?
O7 C81 H81C 109.5 . . ?
H81A C81 H81B 109.5 . . ?
H81A C81 H81C 109.5 . . ?
H81B C81 H81C 109.5 . . ?

loop_
_geom_bond_atom_site_label_1
_geom_bond_atom_site_label_2
_geom_bond_distance
_geom_bond_site_symmetry_2
_geom_bond_publ_flag
Zn1 N9 1.953(2) . ?
Zn1 N4 2.043(3) . ?
Zn1 N2 2.088(3) . ?
Zn1 N6 2.021(3) . ?
Zn1 N8 2.654(3) . ?
Zn2 N12 2.096(3) . ?
Zn2 N14 2.039(3) . ?
Zn2 N16 2.039(2) . ?
Zn2 N19 1.954(2) . ?
Zn2 N18 2.621(3) . ?
O6 H6A 0.8400 . ?
O6 C80 1.414(4) . ?
O2 C39 1.218(4) . ?
O3 N20 1.439(4) . ?
O3 C78 1.381(4) . ?
N12 N11 1.377(3) . ?
N12 C43 1.348(4) . ?
O1 N10 1.439(4) . ?
O1 C39 1.376(4) . ?
N9 C38 1.365(4) . ?
N9 C39 1.357(4) . ?
N4 N3 1.380(3) . ?
N4 C14 1.343(4) . ?
O4 C78 1.222(4) . ?
N2 N1 1.383(3) . ?
N2 C4 1.349(4) . ?
N14 N13 1.374(3) . ?
N14 C53 1.347(4) . ?
N11 C41 1.354(4) . ?
N11 B2 1.549(4) . ?
N16 N15 1.373(3) . ?
N16 C63 1.343(4) . ?
N19 C77 1.370(4) . ?
N19 C78 1.347(4) . ?
N6 N5 1.378(3) . ?
N6 C24 1.344(4) . ?
N3 C12 1.358(4) . ?
N3 B1 1.542(5) . ?
N13 C51 1.354(4) . ?
N13 B2 1.537(4) . ?
N15 C61 1.357(4) . ?
N15 B2 1.553(4) . ?
N18 N17 1.348(4) . ?
N18 C76 1.335(4) . ?
N17 H17A 0.8800 . ?
N17 C70 1.364(4) . ?
N1 C2 1.352(4) . ?
N1 B1 1.543(4) . ?
N8 N7 1.352(4) . ?
N8 C37 1.331(4) . ?
O5 H5 0.8400 . ?
O5 C79 1.429(5) . ?
N5 C22 1.356(4) . ?
N5 B1 1.557(5) . ?
N7 H7 0.8800 . ?
N7 C31 1.362(4) . ?
N20 C77 1.304(4) . ?
N10 C38 1.296(4) . ?
C64 C65 1.387(4) . ?
C64 C63 1.482(4) . ?
C64 C69 1.400(4) . ?
C43 C44 1.465(4) . ?
C43 C42 1.403(4) . ?
C24 C25 1.482(4) . ?
C24 C23 1.391(4) . ?
C10 H10 0.9500 . ?
C10 C5 1.396(5) . ?
C10 C9 1.384(5) . ?
C53 C52 1.392(4) . ?
C53 C54 1.472(4) . ?
C60 H60A 0.9800 . ?
C60 H60B 0.9800 . ?
C60 H60C 0.9800 . ?
C60 C61 1.493(4) . ?
C65 H65 0.9500 . ?
C65 C66 1.390(4) . ?
C61 C62 1.372(4) . ?
C44 C49 1.396(5) . ?
C44 C45 1.399(4) . ?
C75 C70 1.404(4) . ?
C75 C74 1.411(4) . ?
C75 C76 1.424(4) . ?
C63 C62 1.392(4) . ?
C4 C5 1.469(4) . ?
C4 C3 1.399(4) . ?
C5 C6 1.390(4) . ?
C41 C42 1.371(4) . ?
C41 C40 1.496(4) . ?
O7 H7B 0.8400 . ?
O7 C81 1.342(5) . ?
C42 H42 0.9500 . ?
C70 C71 1.397(5) . ?
C59 H59 0.9500 . ?
C59 C54 1.384(5) . ?
C59 C58 1.388(4) . ?
C25 C30 1.397(5) . ?
C25 C26 1.398(5) . ?
C14 C15 1.473(4) . ?
C14 C13 1.396(4) . ?
C77 C76 1.446(4) . ?
C16 H16 0.9500 . ?
C16 C15 1.389(4) . ?
C16 C17 1.388(5) . ?
C49 H49 0.9500 . ?
C49 C48 1.383(4) . ?
C38 C37 1.454(4) . ?
C52 H52 0.9500 . ?
C52 C51 1.376(4) . ?
C74 H74 0.9500 . ?
C74 C73 1.370(5) . ?
C51 C50 1.499(4) . ?
C66 H66 0.9500 . ?
C66 C67 1.377(5) . ?
C62 H62 0.9500 . ?
C15 C20 1.397(5) . ?
C13 H13 0.9500 . ?
C13 C12 1.371(5) . ?
C54 C55 1.399(5) . ?
C50 H50A 0.9800 . ?
C50 H50B 0.9800 . ?
C50 H50C 0.9800 . ?
C37 C36 1.424(4) . ?
C23 H23 0.9500 . ?
C23 C22 1.383(5) . ?
C12 C11 1.505(4) . ?
C67 H67 0.9500 . ?
C67 C68 1.379(5) . ?
C22 C21 1.492(4) . ?
C69 H69 0.9500 . ?
C69 C68 1.386(4) . ?
C17 H17 0.9500 . ?
C17 C18 1.387(5) . ?
C68 H68 0.9500 . ?
C73 H73 0.9500 . ?
C73 C72 1.414(5) . ?
C3 H3 0.9500 . ?
C3 C2 1.372(5) . ?
C21 H21A 0.9800 . ?
C21 H21B 0.9800 . ?
C21 H21C 0.9800 . ?
C9 H9 0.9500 . ?
C9 C8 1.384(5) . ?
C2 C1 1.498(4) . ?
C48 H48 0.9500 . ?
C48 C47 1.381(5) . ?
C71 H71 0.9500 . ?
C71 C72 1.370(5) . ?
C45 H45 0.9500 . ?
C45 C46 1.382(4) . ?
C72 H72 0.9500 . ?
C40 H40A 0.9800 . ?
C40 H40B 0.9800 . ?
C40 H40C 0.9800 . ?
C30 H30 0.9500 . ?
C30 C29 1.384(5) . ?
C55 H55 0.9500 . ?
C55 C56 1.380(5) . ?
C35 H35 0.9500 . ?
C35 C36 1.408(5) . ?
C35 C34 1.368(5) . ?
C58 H58 0.9500 . ?
C58 C57 1.385(5) . ?
C46 H46 0.9500 . ?
C46 C47 1.382(5) . ?
C6 H6 0.9500 . ?
C6 C7 1.386(5) . ?
C8 H8 0.9500 . ?
C8 C7 1.371(6) . ?
C18 H18 0.9500 . ?
C18 C19 1.370(6) . ?
C36 C31 1.403(5) . ?
C11 H11A 0.9800 . ?
C11 H11B 0.9800 . ?
C11 H11C 0.9800 . ?
C7 H7A 0.9500 . ?
C26 H26 0.9500 . ?
C26 C27 1.395(5) . ?
C47 H47 0.9500 . ?
C1 H1A 0.9800 . ?
C1 H1B 0.9800 . ?
C1 H1C 0.9800 . ?
C57 H57 0.9500 . ?
C57 C56 1.381(5) . ?
C31 C32 1.411(5) . ?
C80 H80A 0.9800 . ?
C80 H80B 0.9800 . ?
C80 H80C 0.9800 . ?
C56 H56 0.9500 . ?
C34 H34 0.9500 . ?
C34 C33 1.392(6) . ?
C20 H20 0.9500 . ?
C20 C19 1.387(5) . ?
C27 H27 0.9500 . ?
C27 C28 1.387(6) . ?
B2 H2 1.0000 . ?
C32 H32 0.9500 . ?
C32 C33 1.378(6) . ?
B1 H1 1.0000 . ?
C29 H29 0.9500 . ?
C29 C28 1.376(6) . ?
C28 H28 0.9500 . ?
C33 H33 0.9500 . ?
C19 H19 0.9500 . ?
C79 H79A 0.9800 . ?
C79 H79B 0.9800 . ?
C79 H79C 0.9800 . ?
C81 H81A 0.9800 . ?
C81 H81B 0.9800 . ?
C81 H81C 0.9800 . ?
